data_7719836
loop_
_publ_author_name
'Zhuo, Qihang'
'Zhang, Jie'
'Xie, Zuowei'

_publ_section_title
;
 Nickel-catalyzed 1,2-dialkenylation of <i>o</i>-carboranes with alkenyl
 bromides.
;
_journal_issue 47
_journal_name_full 'Dalton transactions (Cambridge, England : 2003)'
_journal_page_first 17430
_journal_page_last 17433
_journal_paper_doi 10.1039/d5dt02451j
_journal_volume 54
_journal_year 2025
_chemical_formula_sum 'C20 H28 B10'
_chemical_formula_weight 376.52
_space_group_crystal_system orthorhombic
_space_group_IT_number 62
_space_group_name_Hall '-P 2ac 2n'
_space_group_name_H-M_alt 'P n m a'
_atom_sites_solution_hydrogens geom
_audit_creation_method SHELXL-2018/3
_audit_update_record
;
2025-09-25 deposited with the CCDC.	2025-11-06 downloaded from the CCDC.
;
_cell_angle_alpha 90
_cell_angle_beta 90
_cell_angle_gamma 90
_cell_formula_units_Z 4
_cell_length_a 11.7036(11)
_cell_length_b 19.4870(18)
_cell_length_c 9.7246(9)
_cell_measurement_reflns_used 1148
_cell_measurement_temperature 298(2)
_cell_measurement_theta_max 15
_cell_measurement_theta_min 15
_cell_volume 2217.9(4)
_computing_cell_refinement 'BRUKER D8VENTURE DIFFRACTOMETER'
_computing_data_collection 'BRUKER D8VENTURE DIFFRACTOMETER'
_computing_data_reduction 'BRUKER D8VENTURE DIFFRACTOMETER'
_computing_molecular_graphics 'BRUKER SHELXTL'
_computing_publication_material 'BRUKER SHELXTL'
_computing_structure_refinement 'SHELXL-2018/3 (Sheldrick, 2018)'
_computing_structure_solution 'SHELXT 2014/5 (Sheldrick, 2014)'
_diffrn_ambient_temperature 298(2)
_diffrn_measured_fraction_theta_full 0.997
_diffrn_measured_fraction_theta_max 0.997
_diffrn_measurement_device_type 'BRUKER D8VENTURE DIFFRACTOMETER'
_diffrn_measurement_method 'PHI & OMEGA SCAN'
_diffrn_radiation_type MoK\a
_diffrn_radiation_wavelength 0.71073
_diffrn_reflns_av_R_equivalents 0.0426
_diffrn_reflns_av_unetI/netI 0.0131
_diffrn_reflns_Laue_measured_fraction_full 0.997
_diffrn_reflns_Laue_measured_fraction_max 0.997
_diffrn_reflns_limit_h_max 14
_diffrn_reflns_limit_h_min -14
_diffrn_reflns_limit_k_max 23
_diffrn_reflns_limit_k_min -23
_diffrn_reflns_limit_l_max 11
_diffrn_reflns_limit_l_min -11
_diffrn_reflns_number 60253
_diffrn_reflns_point_group_measured_fraction_full 0.997
_diffrn_reflns_point_group_measured_fraction_max 0.997
_diffrn_reflns_theta_full 25.242
_diffrn_reflns_theta_max 25.246
_diffrn_reflns_theta_min 2.917
_exptl_absorpt_coefficient_mu 0.057
_exptl_absorpt_correction_T_max 0.7456
_exptl_absorpt_correction_T_min 0.7088
_exptl_absorpt_correction_type multi-scan
_exptl_crystal_colour colourless
_exptl_crystal_density_diffrn 1.128
_exptl_crystal_description block
_exptl_crystal_F_000 792
_exptl_crystal_size_max 0.400
_exptl_crystal_size_mid 0.300
_exptl_crystal_size_min 0.300
_refine_diff_density_max 0.433
_refine_diff_density_min -0.385
_refine_diff_density_rms 0.054
_refine_ls_extinction_method none
_refine_ls_goodness_of_fit_ref 1.039
_refine_ls_hydrogen_treatment constr
_refine_ls_matrix_type full
_refine_ls_number_parameters 142
_refine_ls_number_reflns 2066
_refine_ls_number_restraints 0
_refine_ls_restrained_S_all 1.039
_refine_ls_R_factor_all 0.0673
_refine_ls_R_factor_gt 0.0590
_refine_ls_shift/su_max 0.000
_refine_ls_shift/su_mean 0.000
_refine_ls_structure_factor_coef Fsqd
_refine_ls_weighting_details 'w=1/[\s^2^(Fo^2^)+(0.1076P)^2^+1.2280P] where P=(Fo^2^+2Fc^2^)/3'
_refine_ls_weighting_scheme calc
_refine_ls_wR_factor_gt 0.1726
_refine_ls_wR_factor_ref 0.1819
_reflns_Friedel_coverage 0.000
_reflns_number_gt 1760
_reflns_number_total 2066
_reflns_threshold_expression 'I > 2\s(I)'
_cod_data_source_file d5dt02451j2.cif
_cod_data_source_block 3l
_cod_depositor_comments 'Adding full bibliography for 7719835--7719840.cif.'
_cod_database_code 7719836
_shelx_shelxl_version_number 2018/3
_shelx_space_group_comment
;
The symmetry employed for this shelxl refinement is uniquely defined
by the following loop, which should always be used as a source of
symmetry information in preference to the above space-group names.
They are only intended as comments.
;
_shelx_estimated_absorpt_t_min 0.978
_shelx_estimated_absorpt_t_max 0.983

loop_
_space_group_symop_operation_xyz
'x, y, z'
'-x+1/2, -y, z+1/2'
'-x, y+1/2, -z'
'x+1/2, -y+1/2, -z+1/2'
'-x, -y, -z'
'x-1/2, y, -z-1/2'
'x, -y-1/2, z'
'-x-1/2, y-1/2, z-1/2'

loop_
_atom_site_label
_atom_site_type_symbol
_atom_site_fract_x
_atom_site_fract_y
_atom_site_fract_z
_atom_site_U_iso_or_equiv
_atom_site_adp_type
_atom_site_occupancy
_atom_site_site_symmetry_order
_atom_site_calc_flag
_atom_site_refinement_flags_posn
_atom_site_refinement_flags_adp
_atom_site_refinement_flags_occupancy
_atom_site_disorder_assembly
_atom_site_disorder_group
C1 C 0.27510(14) 0.70630(9) 0.49623(17) 0.0297(4) Uani 1 1 d . . . . .
C11 C 0.38670(15) 0.67234(10) 0.52012(19) 0.0348(5) Uani 1 1 d . . . . .
H11A H 0.419076 0.676030 0.607147 0.042 Uiso 1 1 calc R U . . .
C12 C 0.44286(16) 0.63738(10) 0.4265(2) 0.0371(5) Uani 1 1 d . . . . .
H12A H 0.409092 0.633255 0.340309 0.045 Uiso 1 1 calc R U . . .
C13 C 0.55449(16) 0.60421(10) 0.44615(19) 0.0356(5) Uani 1 1 d . . . . .
C14 C 0.63476(17) 0.63277(12) 0.5349(2) 0.0457(5) Uani 1 1 d . . . . .
H14A H 0.617433 0.673325 0.580823 0.055 Uiso 1 1 calc R U . . .
C15 C 0.73904(19) 0.60223(14) 0.5561(3) 0.0564(6) Uani 1 1 d . . . . .
H15A H 0.791495 0.621797 0.616306 0.068 Uiso 1 1 calc R U . . .
C16 C 0.7654(2) 0.54251(15) 0.4877(3) 0.0577(7) Uani 1 1 d . . . . .
H16A H 0.835463 0.521242 0.502294 0.069 Uiso 1 1 calc R U . . .
C17 C 0.68824(19) 0.51441(12) 0.3980(2) 0.0494(6) Uani 1 1 d . . . . .
H17A H 0.707429 0.474279 0.351740 0.059 Uiso 1 1 calc R U . . .
C18 C 0.58211(17) 0.54411(10) 0.37421(19) 0.0383(5) Uani 1 1 d . . . . .
C19 C 0.50126(19) 0.51238(12) 0.2735(2) 0.0512(6) Uani 1 1 d . . . . .
H19A H 0.432455 0.539120 0.269419 0.077 Uiso 1 1 calc R U . . .
H19B H 0.536179 0.511141 0.184207 0.077 Uiso 1 1 calc R U . . .
H19C H 0.483251 0.466505 0.302232 0.077 Uiso 1 1 calc R U . . .
B3 B 0.2566(2) 0.750000 0.3429(3) 0.0333(6) Uani 1 2 d S T P . .
H3 H 0.319467 0.750000 0.258794 0.040 Uiso 1 2 calc R U P . .
B4 B 0.1082(3) 0.750000 0.3135(3) 0.0403(7) Uani 1 2 d S T P . .
H4 H 0.072852 0.750000 0.208732 0.048 Uiso 1 2 calc R U P . .
B5 B 0.17478(18) 0.67622(11) 0.3846(2) 0.0372(5) Uani 1 1 d . . . . .
H5 H 0.183488 0.628099 0.326382 0.045 Uiso 1 1 calc R U . . .
B6 B 0.15068(18) 0.67614(11) 0.5646(2) 0.0381(5) Uani 1 1 d . . . . .
H6 H 0.143659 0.628097 0.623403 0.046 Uiso 1 1 calc R U . . .
B7 B 0.2180(3) 0.750000 0.6340(3) 0.0345(7) Uani 1 2 d S T P . .
H7 H 0.256278 0.750000 0.737270 0.041 Uiso 1 2 calc R U P . .
B8 B 0.0690(3) 0.750000 0.6062(4) 0.0421(8) Uani 1 2 d S T P . .
H8 H 0.007957 0.750000 0.692264 0.051 Uiso 1 2 calc R U P . .
B9 B 0.04172(19) 0.70444(13) 0.4510(3) 0.0428(6) Uani 1 1 d . . . . .
H9 H -0.037355 0.674902 0.435679 0.051 Uiso 1 1 calc R U . . .

loop_
_atom_site_aniso_label
_atom_site_aniso_U_11
_atom_site_aniso_U_22
_atom_site_aniso_U_33
_atom_site_aniso_U_23
_atom_site_aniso_U_13
_atom_site_aniso_U_12
C1 0.0309(9) 0.0258(9) 0.0324(9) -0.0007(7) 0.0009(7) -0.0001(7)
C11 0.0332(10) 0.0338(10) 0.0375(10) 0.0009(8) -0.0039(8) 0.0028(8)
C12 0.0366(10) 0.0369(10) 0.0379(10) 0.0008(8) -0.0014(8) 0.0037(8)
C13 0.0349(10) 0.0348(10) 0.0371(10) 0.0060(8) 0.0056(8) 0.0036(8)
C14 0.0385(11) 0.0472(12) 0.0514(12) -0.0025(10) -0.0003(9) 0.0024(9)
C15 0.0380(12) 0.0722(17) 0.0591(14) 0.0030(13) -0.0030(10) 0.0017(11)
C16 0.0387(12) 0.0699(17) 0.0646(15) 0.0140(12) 0.0044(10) 0.0180(11)
C17 0.0498(12) 0.0464(12) 0.0521(12) 0.0065(10) 0.0136(10) 0.0164(10)
C18 0.0422(11) 0.0356(10) 0.0369(10) 0.0073(8) 0.0090(8) 0.0046(8)
C19 0.0584(14) 0.0464(12) 0.0487(12) -0.0060(10) 0.0057(10) 0.0012(10)
B3 0.0323(15) 0.0367(15) 0.0310(14) 0.000 -0.0015(12) 0.000
B4 0.0313(15) 0.0464(18) 0.0431(17) 0.000 -0.0073(13) 0.000
B5 0.0352(11) 0.0357(11) 0.0406(12) -0.0051(9) -0.0042(9) -0.0035(9)
B6 0.0344(11) 0.0348(11) 0.0450(12) 0.0037(9) 0.0048(9) -0.0051(9)
B7 0.0358(15) 0.0356(15) 0.0320(15) 0.000 0.0042(12) 0.000
B8 0.0322(16) 0.0455(18) 0.0486(18) 0.000 0.0101(14) 0.000
B9 0.0303(11) 0.0431(13) 0.0551(14) -0.0011(11) -0.0014(10) -0.0054(9)

loop_
_atom_type_symbol
_atom_type_description
_atom_type_scat_dispersion_real
_atom_type_scat_dispersion_imag
_atom_type_scat_source
C C 0.0033 0.0016 'International Tables Vol C Tables 4.2.6.8 and 6.1.1.4'
H H 0.0000 0.0000 'International Tables Vol C Tables 4.2.6.8 and 6.1.1.4'
B B 0.0013 0.0007 'International Tables Vol C Tables 4.2.6.8 and 6.1.1.4'

loop_
_geom_angle_atom_site_label_1
_geom_angle_atom_site_label_2
_geom_angle_atom_site_label_3
_geom_angle
_geom_angle_site_symmetry_1
_geom_angle_site_symmetry_3
_geom_angle_publ_flag
C11 C1 C1 116.51(10) . 7_575 ?
C11 C1 B5 123.62(15) . . ?
C1 C1 B5 110.12(9) 7_575 . ?
C11 C1 B6 122.50(15) . . ?
C1 C1 B6 110.16(10) 7_575 . ?
B5 C1 B6 62.71(13) . . ?
C11 C1 B7 116.15(16) . . ?
C1 C1 B7 60.36(7) 7_575 . ?
B5 C1 B7 113.49(16) . . ?
B6 C1 B7 62.34(12) . . ?
C11 C1 B3 117.70(16) . . ?
C1 C1 B3 60.53(7) 7_575 . ?
B5 C1 B3 62.21(12) . . ?
B6 C1 B3 113.50(15) . . ?
B7 C1 B3 112.22(14) . . ?
C12 C11 C1 124.31(18) . . ?
C12 C11 H11A 117.8 . . ?
C1 C11 H11A 117.8 . . ?
C11 C12 C13 125.63(18) . . ?
C11 C12 H12A 117.2 . . ?
C13 C12 H12A 117.2 . . ?
C14 C13 C18 119.20(18) . . ?
C14 C13 C12 120.31(18) . . ?
C18 C13 C12 120.49(18) . . ?
C15 C14 C13 121.3(2) . . ?
C15 C14 H14A 119.3 . . ?
C13 C14 H14A 119.3 . . ?
C14 C15 C16 119.5(2) . . ?
C14 C15 H15A 120.2 . . ?
C16 C15 H15A 120.2 . . ?
C17 C16 C15 119.9(2) . . ?
C17 C16 H16A 120.0 . . ?
C15 C16 H16A 120.0 . . ?
C16 C17 C18 121.9(2) . . ?
C16 C17 H17A 119.0 . . ?
C18 C17 H17A 119.0 . . ?
C17 C18 C13 118.1(2) . . ?
C17 C18 C19 120.16(19) . . ?
C13 C18 C19 121.75(18) . . ?
C18 C19 H19A 109.5 . . ?
C18 C19 H19B 109.5 . . ?
H19A C19 H19B 109.5 . . ?
C18 C19 H19C 109.5 . . ?
H19A C19 H19C 109.5 . . ?
H19B C19 H19C 109.5 . . ?
C1 B3 C1 58.95(15) . 7_575 ?
C1 B3 B4 105.26(18) . . ?
C1 B3 B4 105.26(18) 7_575 . ?
C1 B3 B5 58.13(11) . . ?
C1 B3 B5 105.63(18) 7_575 . ?
B4 B3 B5 60.30(12) . . ?
C1 B3 B5 105.63(18) . 7_575 ?
C1 B3 B5 58.13(11) 7_575 7_575 ?
B4 B3 B5 60.30(11) . 7_575 ?
B5 B3 B5 108.2(2) . 7_575 ?
C1 B3 H3 123.8 . . ?
C1 B3 H3 123.8 7_575 . ?
B4 B3 H3 122.6 . . ?
B5 B3 H3 122.1 . . ?
B5 B3 H3 122.1 7_575 . ?
B3 B4 B5 60.26(12) . . ?
B3 B4 B5 60.26(12) . 7_575 ?
B5 B4 B5 108.2(2) . 7_575 ?
B3 B4 B9 108.00(19) . 7_575 ?
B5 B4 B9 107.6(2) . 7_575 ?
B5 B4 B9 59.78(13) 7_575 7_575 ?
B3 B4 B9 108.00(19) . . ?
B5 B4 B9 59.78(13) . . ?
B5 B4 B9 107.6(2) 7_575 . ?
B9 B4 B9 59.70(19) 7_575 . ?
B3 B4 H4 121.5 . . ?
B5 B4 H4 121.7 . . ?
B5 B4 H4 121.7 7_575 . ?
B9 B4 H4 122.0 7_575 . ?
B9 B4 H4 122.0 . . ?
C1 B5 B6 58.70(11) . . ?
C1 B5 B9 105.45(15) . . ?
B6 B5 B9 60.06(13) . . ?
C1 B5 B3 59.66(13) . . ?
B6 B5 B3 108.19(16) . . ?
B9 B5 B3 107.82(16) . . ?
C1 B5 B4 105.78(15) . . ?
B6 B5 B4 108.37(18) . . ?
B9 B5 B4 60.36(15) . . ?
B3 B5 B4 59.44(14) . . ?
C1 B5 H5 123.9 . . ?
B6 B5 H5 121.4 . . ?
B9 B5 H5 122.2 . . ?
B3 B5 H5 121.6 . . ?
B4 B5 H5 122.1 . . ?
C1 B6 B5 58.59(11) . . ?
C1 B6 B7 59.29(13) . . ?
B5 B6 B7 107.69(16) . . ?
C1 B6 B9 105.29(15) . . ?
B5 B6 B9 59.97(13) . . ?
B7 B6 B9 107.67(16) . . ?
C1 B6 B8 105.63(15) . . ?
B5 B6 B8 108.06(18) . . ?
B7 B6 B8 59.64(15) . . ?
B9 B6 B8 60.19(16) . . ?
C1 B6 H6 124.0 . . ?
B5 B6 H6 121.7 . . ?
B7 B6 H6 121.7 . . ?
B9 B6 H6 122.3 . . ?
B8 B6 H6 122.1 . . ?
C1 B7 C1 59.28(15) . 7_575 ?
C1 B7 B8 105.35(19) . . ?
C1 B7 B8 105.35(19) 7_575 . ?
C1 B7 B6 58.36(11) . . ?
C1 B7 B6 106.14(18) 7_575 . ?
B8 B7 B6 60.20(12) . . ?
C1 B7 B6 106.14(18) . 7_575 ?
C1 B7 B6 58.36(11) 7_575 7_575 ?
B8 B7 B6 60.20(12) . 7_575 ?
B6 B7 B6 108.5(2) . 7_575 ?
C1 B7 H7 123.5 . . ?
C1 B7 H7 123.5 7_575 . ?
B8 B7 H7 122.8 . . ?
B6 B7 H7 121.9 . . ?
B6 B7 H7 121.9 7_575 . ?
B7 B8 B6 60.16(12) . . ?
B7 B8 B6 60.16(12) . 7_575 ?
B6 B8 B6 108.4(2) . 7_575 ?
B7 B8 B9 107.86(19) . . ?
B6 B8 B9 59.91(13) . . ?
B6 B8 B9 107.9(2) 7_575 . ?
B7 B8 B9 107.86(19) . 7_575 ?
B6 B8 B9 107.9(2) . 7_575 ?
B6 B8 B9 59.91(13) 7_575 7_575 ?
B9 B8 B9 59.8(2) . 7_575 ?
B7 B8 H8 121.7 . . ?
B6 B8 H8 121.6 . . ?
B6 B8 H8 121.6 7_575 . ?
B9 B8 H8 121.9 . . ?
B9 B8 H8 121.9 7_575 . ?
B5 B9 B6 59.97(13) . . ?
B5 B9 B9 108.06(10) . 7_575 ?
B6 B9 B9 108.10(10) . 7_575 ?
B5 B9 B8 107.83(17) . . ?
B6 B9 B8 59.89(13) . . ?
B9 B9 B8 60.08(10) 7_575 . ?
B5 B9 B4 59.86(13) . . ?
B6 B9 B4 107.91(16) . . ?
B9 B9 B4 60.15(9) 7_575 . ?
B8 B9 B4 108.01(16) . . ?
B5 B9 H9 121.8 . . ?
B6 B9 H9 121.8 . . ?
B9 B9 H9 121.5 7_575 . ?
B8 B9 H9 121.8 . . ?
B4 B9 H9 121.7 . . ?

loop_
_geom_bond_atom_site_label_1
_geom_bond_atom_site_label_2
_geom_bond_distance
_geom_bond_site_symmetry_2
_geom_bond_publ_flag
C1 C11 1.483(2) . ?
C1 C1 1.703(3) 7_575 ?
C1 B5 1.703(3) . ?
C1 B6 1.705(3) . ?
C1 B7 1.722(3) . ?
C1 B3 1.731(3) . ?
C11 C12 1.314(3) . ?
C11 H11A 0.9300 . ?
C12 C13 1.470(3) . ?
C12 H12A 0.9300 . ?
C13 C14 1.392(3) . ?
C13 C18 1.402(3) . ?
C14 C15 1.373(3) . ?
C14 H14A 0.9300 . ?
C15 C16 1.376(4) . ?
C15 H15A 0.9300 . ?
C16 C17 1.369(4) . ?
C16 H16A 0.9300 . ?
C17 C18 1.390(3) . ?
C17 H17A 0.9300 . ?
C18 C19 1.496(3) . ?
C19 H19A 0.9600 . ?
C19 H19B 0.9600 . ?
C19 H19C 0.9600 . ?
B3 B4 1.760(4) . ?
B3 B5 1.774(3) . ?
B3 B5 1.774(3) 7_575 ?
B3 H3 1.1000 . ?
B4 B5 1.775(3) . ?
B4 B5 1.775(3) 7_575 ?
B4 B9 1.784(4) 7_575 ?
B4 B9 1.784(4) . ?
B4 H4 1.1000 . ?
B5 B6 1.774(3) . ?
B5 B9 1.773(3) . ?
B5 H5 1.1000 . ?
B6 B7 1.774(3) . ?
B6 B9 1.775(3) . ?
B6 B8 1.775(3) . ?
B6 H6 1.1000 . ?
B7 B8 1.765(4) . ?
B7 H7 1.1000 . ?
B8 B9 1.780(4) . ?
B8 B9 1.780(4) 7_575 ?
B8 H8 1.1000 . ?
B9 B9 1.776(5) 7_575 ?
B9 H9 1.1000 . ?
